data_4340801
loop_
_publ_author_name
'Stopper, Ayellet'
'Press, Konstantin'
'Okuda, Jun'
'Goldberg, Israel'
'Kol, Moshe'

_publ_section_title
;
 Zirconium Complexes of Phenylene-Bridged {ONSO} Ligands: Coordination
 Chemistry and Stereoselective Polymerization of rac-Lactide.
;
_journal_issue 17
_journal_name_full 'Inorganic chemistry'
_journal_page_first 9140
_journal_page_last 9150
_journal_paper_doi 10.1021/ic501164c
_journal_volume 53
_journal_year 2014
_chemical_formula_moiety 'C28 H29 Br2 Cl2 N O4 S Zr'
_chemical_formula_sum 'C28 H29 Br2 Cl2 N O4 S Zr'
_chemical_formula_weight 797.52
_chemical_name_systematic
; 
 ? 
;
_space_group_IT_number 14
_symmetry_cell_setting monoclinic
_symmetry_space_group_name_Hall '-P 2yn'
_symmetry_space_group_name_H-M 'P 1 21/n 1'
_atom_sites_solution_hydrogens geom
_atom_sites_solution_primary direct
_atom_sites_solution_secondary difmap
_audit_creation_method SHELXL-97
_cell_angle_alpha 90.00
_cell_angle_beta 92.3090(10)
_cell_angle_gamma 90.00
_cell_formula_units_Z 4
_cell_length_a 15.4730(3)
_cell_length_b 10.3699(2)
_cell_length_c 19.0831(4)
_cell_measurement_reflns_used 6810
_cell_measurement_temperature 110(2)
_cell_measurement_theta_max 28.36
_cell_measurement_theta_min 1.66
_cell_volume 3059.46(11)
_computing_cell_refinement 'Saint, Bruker-AXS'
_computing_data_collection 'Apex2, Bruker-AXS'
_computing_data_reduction 'Saint, Bruker-AXS'
_computing_structure_refinement 'SHELXL-97 (Sheldrick, 2008)'
_computing_structure_solution 'SHELXS-2012 (Sheldrick, 2008)'
_diffrn_ambient_temperature 110(2)
_diffrn_detector_area_resol_mean 1.75
_diffrn_measured_fraction_theta_full 0.997
_diffrn_measured_fraction_theta_max 0.997
_diffrn_measurement_device_type 'ApexDuo - Bruker-AXS'
_diffrn_measurement_method '0,5 deg. \f and \w scans'
_diffrn_radiation_monochromator graphite
_diffrn_radiation_source 'fine-focus sealed tube'
_diffrn_radiation_type MoK\a
_diffrn_radiation_wavelength 0.71073
_diffrn_reflns_av_R_equivalents 0.0298
_diffrn_reflns_av_sigmaI/netI 0.0212
_diffrn_reflns_limit_h_max 18
_diffrn_reflns_limit_h_min -20
_diffrn_reflns_limit_k_max 13
_diffrn_reflns_limit_k_min -13
_diffrn_reflns_limit_l_max 25
_diffrn_reflns_limit_l_min -25
_diffrn_reflns_number 43926
_diffrn_reflns_theta_full 28.36
_diffrn_reflns_theta_max 28.36
_diffrn_reflns_theta_min 1.66
_diffrn_standards_number 0
_exptl_absorpt_coefficient_mu 3.249
_exptl_absorpt_correction_T_max 0.5924
_exptl_absorpt_correction_T_min 0.4424
_exptl_absorpt_correction_type multi-scan
_exptl_absorpt_process_details 'Sadabs, Bruker-AXS'
_exptl_crystal_colour yellow
_exptl_crystal_density_diffrn 1.731
_exptl_crystal_density_method 'not measured'
_exptl_crystal_description prism
_exptl_crystal_F_000 1584
_exptl_crystal_size_max 0.30
_exptl_crystal_size_mid 0.20
_exptl_crystal_size_min 0.18
_refine_diff_density_max 1.074
_refine_diff_density_min -0.868
_refine_diff_density_rms 0.078
_refine_ls_extinction_method none
_refine_ls_goodness_of_fit_ref 1.010
_refine_ls_hydrogen_treatment constr
_refine_ls_matrix_type full
_refine_ls_number_parameters 358
_refine_ls_number_reflns 7633
_refine_ls_number_restraints 0
_refine_ls_restrained_S_all 1.010
_refine_ls_R_factor_all 0.0312
_refine_ls_R_factor_gt 0.0261
_refine_ls_shift/su_max 0.001
_refine_ls_shift/su_mean 0.000
_refine_ls_structure_factor_coef Fsqd
_refine_ls_weighting_details 'calc w=1/[\s^2^(Fo^2^)+(0.0282P)^2^+4.5041P] where P=(Fo^2^+2Fc^2^)/3'
_refine_ls_weighting_scheme calc
_refine_ls_wR_factor_gt 0.0624
_refine_ls_wR_factor_ref 0.0644
_reflns_number_gt 6810
_reflns_number_total 7633
_reflns_threshold_expression >2sigma(I)
_cod_data_source_file ic501164c_si_001.cif
_cod_data_source_block mk278
_cod_depositor_comments 'Adding full bibliography for 4340799--4340803.cif.'
_cod_original_sg_symbol_H-M 'P 21/n'
_cod_database_code 4340801

loop_
_symmetry_equiv_pos_as_xyz
'x, y, z'
'-x+1/2, y+1/2, -z+1/2'
'-x, -y, -z'
'x-1/2, -y-1/2, z-1/2'

loop_
_atom_site_label
_atom_site_type_symbol
_atom_site_fract_x
_atom_site_fract_y
_atom_site_fract_z
_atom_site_U_iso_or_equiv
_atom_site_adp_type
_atom_site_occupancy
_atom_site_symmetry_multiplicity
_atom_site_calc_flag
_atom_site_refinement_flags
Zr1 Zr 0.453269(12) 0.549842(18) 0.228497(10) 0.01100(5) Uani 1 1 d .
O2 O 0.43432(9) 0.68186(14) 0.15095(8) 0.0169(3) Uani 1 1 d .
O3 O 0.43318(9) 0.37844(14) 0.28541(7) 0.0155(3) Uani 1 1 d .
N4 N 0.35951(11) 0.41677(17) 0.15432(9) 0.0129(3) Uani 1 1 d .
S5 S 0.27372(4) 0.62808(5) 0.22949(3) 0.01823(11) Uani 1 1 d .
O6 O 0.56442(9) 0.49527(15) 0.20198(8) 0.0186(3) Uani 1 1 d .
O7 O 0.46782(11) 0.65628(15) 0.30980(8) 0.0228(3) Uani 1 1 d .
Br1 Br 0.240414(16) 1.08042(2) -0.021776(13) 0.02700(6) Uani 1 1 d .
Br2 Br 0.514960(15) 0.72044(3) 0.011448(11) 0.02511(6) Uani 1 1 d .
Cl1 Cl 0.55290(3) 0.24079(5) 0.38315(3) 0.01992(11) Uani 1 1 d .
Cl2 Cl 0.57940(4) -0.09375(5) 0.16898(3) 0.02262(11) Uani 1 1 d .
C1 C 0.29124(14) 0.8022(2) 0.21272(11) 0.0176(4) Uani 1 1 d .
H3 H 0.2367 0.8489 0.2208 0.021 Uiso 1 1 calc R
H4 H 0.3355 0.8347 0.2473 0.021 Uiso 1 1 calc R
C2 C 0.31962(13) 0.8338(2) 0.14030(10) 0.0148(4) Uani 1 1 d .
C3 C 0.27436(14) 0.9248(2) 0.09954(11) 0.0176(4) Uani 1 1 d .
H1 H 0.2247 0.9657 0.1170 0.021 Uiso 1 1 calc R
C4 C 0.30200(14) 0.9556(2) 0.03354(11) 0.0177(4) Uani 1 1 d .
C5 C 0.37386(14) 0.8968(2) 0.00623(11) 0.0182(4) Uani 1 1 d .
H2 H 0.3928 0.9193 -0.0389 0.022 Uiso 1 1 calc R
C6 C 0.41719(13) 0.8047(2) 0.04657(11) 0.0159(4) Uani 1 1 d .
C7 C 0.39200(13) 0.77044(19) 0.11391(10) 0.0142(4) Uani 1 1 d .
C8 C 0.24259(13) 0.5724(2) 0.14396(10) 0.0140(4) Uani 1 1 d .
C9 C 0.17299(13) 0.6290(2) 0.10745(11) 0.0172(4) Uani 1 1 d .
H11 H 0.1406 0.6950 0.1288 0.021 Uiso 1 1 calc R
C10 C 0.15099(14) 0.5888(2) 0.03968(12) 0.0200(4) Uani 1 1 d .
H10 H 0.1034 0.6271 0.0145 0.024 Uiso 1 1 calc R
C11 C 0.19869(14) 0.4924(2) 0.00873(11) 0.0204(4) Uani 1 1 d .
H9 H 0.1837 0.4655 -0.0378 0.024 Uiso 1 1 calc R
C12 C 0.26793(14) 0.4350(2) 0.04501(11) 0.0172(4) Uani 1 1 d .
H8 H 0.3004 0.3694 0.0233 0.021 Uiso 1 1 calc R
C13 C 0.28979(12) 0.47373(19) 0.11349(10) 0.0131(4) Uani 1 1 d .
C15 C 0.37265(13) 0.2943(2) 0.14902(10) 0.0140(4) Uani 1 1 d .
H5 H 0.3384 0.2473 0.1154 0.017 Uiso 1 1 calc R
C16 C 0.43687(13) 0.2244(2) 0.19162(10) 0.0141(4) Uani 1 1 d .
C17 C 0.46251(13) 0.27014(19) 0.25957(10) 0.0135(4) Uani 1 1 d .
C18 C 0.52146(13) 0.1916(2) 0.29864(10) 0.0154(4) Uani 1 1 d .
C19 C 0.55693(14) 0.0818(2) 0.27154(11) 0.0174(4) Uani 1 1 d .
H7 H 0.5986 0.0337 0.2985 0.021 Uiso 1 1 calc R
C20 C 0.53121(13) 0.0415(2) 0.20426(11) 0.0163(4) Uani 1 1 d .
C21 C 0.46951(13) 0.1089(2) 0.16533(11) 0.0154(4) Uani 1 1 d .
H6 H 0.4492 0.0773 0.1209 0.018 Uiso 1 1 calc R
C22 C 0.50536(15) 0.7098(2) 0.37264(11) 0.0188(4) Uani 1 1 d .
C23 C 0.60018(17) 0.7377(3) 0.36015(14) 0.0309(6) Uani 1 1 d .
H14 H 0.6308 0.6565 0.3528 0.046 Uiso 1 1 calc R
H12 H 0.6263 0.7823 0.4010 0.046 Uiso 1 1 calc R
H13 H 0.6044 0.7924 0.3185 0.046 Uiso 1 1 calc R
C24 C 0.45686(17) 0.8328(3) 0.38758(14) 0.0312(6) Uani 1 1 d .
H16 H 0.4600 0.8912 0.3474 0.047 Uiso 1 1 calc R
H15 H 0.4829 0.8743 0.4294 0.047 Uiso 1 1 calc R
H17 H 0.3962 0.8124 0.3956 0.047 Uiso 1 1 calc R
C25 C 0.4977(2) 0.6117(3) 0.43095(13) 0.0342(6) Uani 1 1 d .
H18 H 0.4365 0.5963 0.4393 0.051 Uiso 1 1 calc R
H19 H 0.5266 0.6447 0.4739 0.051 Uiso 1 1 calc R
H20 H 0.5250 0.5307 0.4174 0.051 Uiso 1 1 calc R
C26 C 0.65227(13) 0.4719(2) 0.18578(12) 0.0174(4) Uani 1 1 d .
C27 C 0.69184(15) 0.5999(2) 0.16562(13) 0.0235(5) Uani 1 1 d .
H21 H 0.6595 0.6357 0.1249 0.035 Uiso 1 1 calc R
H22 H 0.7523 0.5866 0.1538 0.035 Uiso 1 1 calc R
H23 H 0.6894 0.6601 0.2051 0.035 Uiso 1 1 calc R
C28 C 0.65221(18) 0.3771(3) 0.12515(15) 0.0354(6) Uani 1 1 d .
H26 H 0.6232 0.2974 0.1386 0.053 Uiso 1 1 calc R
H24 H 0.7120 0.3578 0.1135 0.053 Uiso 1 1 calc R
H25 H 0.6215 0.4150 0.0842 0.053 Uiso 1 1 calc R
C29 C 0.69874(16) 0.4152(3) 0.25027(15) 0.0324(6) Uani 1 1 d .
H28 H 0.6964 0.4765 0.2892 0.049 Uiso 1 1 calc R
H29 H 0.7592 0.3981 0.2400 0.049 Uiso 1 1 calc R
H27 H 0.6706 0.3344 0.2632 0.049 Uiso 1 1 calc R

loop_
_atom_site_aniso_label
_atom_site_aniso_U_11
_atom_site_aniso_U_22
_atom_site_aniso_U_33
_atom_site_aniso_U_23
_atom_site_aniso_U_13
_atom_site_aniso_U_12
Zr1 0.00904(9) 0.01239(9) 0.01154(9) -0.00019(7) 0.00002(6) 0.00096(7)
O2 0.0175(7) 0.0161(7) 0.0170(7) 0.0036(6) -0.0016(6) 0.0011(6)
O3 0.0182(7) 0.0160(7) 0.0123(6) 0.0002(5) 0.0015(5) 0.0017(6)
N4 0.0105(8) 0.0154(8) 0.0128(8) 0.0009(6) 0.0005(6) 0.0010(6)
S5 0.0250(3) 0.0172(3) 0.0128(2) 0.00100(18) 0.00348(19) -0.0003(2)
O6 0.0105(7) 0.0205(8) 0.0250(8) 0.0023(6) 0.0035(6) 0.0031(6)
O7 0.0345(9) 0.0188(8) 0.0146(7) -0.0031(6) -0.0030(6) -0.0017(7)
Br1 0.02473(12) 0.02574(12) 0.03029(13) 0.01203(10) -0.00179(9) 0.00703(9)
Br2 0.01990(11) 0.03794(14) 0.01774(11) 0.00099(9) 0.00392(8) 0.01073(10)
Cl1 0.0216(2) 0.0240(3) 0.0136(2) 0.00071(19) -0.00486(18) 0.0006(2)
Cl2 0.0224(3) 0.0162(2) 0.0288(3) -0.0054(2) -0.0056(2) 0.0072(2)
C1 0.0232(11) 0.0129(10) 0.0171(10) -0.0014(8) 0.0054(8) 0.0016(8)
C2 0.0167(10) 0.0130(9) 0.0148(9) -0.0011(7) 0.0021(7) -0.0014(8)
C3 0.0174(10) 0.0138(10) 0.0216(10) -0.0004(8) 0.0009(8) 0.0014(8)
C4 0.0167(10) 0.0153(10) 0.0207(10) 0.0040(8) -0.0035(8) 0.0018(8)
C5 0.0174(10) 0.0228(11) 0.0143(9) 0.0028(8) -0.0002(8) 0.0012(8)
C6 0.0134(9) 0.0188(10) 0.0154(9) -0.0010(8) 0.0008(7) 0.0020(8)
C7 0.0148(9) 0.0131(9) 0.0146(9) -0.0003(7) -0.0018(7) -0.0010(7)
C8 0.0121(9) 0.0160(10) 0.0139(9) 0.0025(7) 0.0022(7) -0.0017(7)
C9 0.0114(9) 0.0194(10) 0.0210(10) 0.0040(8) 0.0031(8) 0.0012(8)
C10 0.0134(10) 0.0251(11) 0.0211(10) 0.0077(9) -0.0040(8) 0.0013(8)
C11 0.0196(10) 0.0271(12) 0.0140(9) 0.0030(8) -0.0036(8) -0.0033(9)
C12 0.0162(10) 0.0195(11) 0.0159(9) -0.0003(8) 0.0010(8) 0.0009(8)
C13 0.0100(9) 0.0149(9) 0.0144(9) 0.0024(7) 0.0002(7) -0.0015(7)
C15 0.0128(9) 0.0173(10) 0.0120(9) -0.0010(7) 0.0016(7) -0.0006(7)
C16 0.0141(9) 0.0135(9) 0.0147(9) 0.0018(7) 0.0007(7) -0.0007(7)
C17 0.0112(9) 0.0144(9) 0.0150(9) 0.0011(7) 0.0024(7) -0.0019(7)
C18 0.0149(9) 0.0173(10) 0.0138(9) 0.0018(8) -0.0018(7) -0.0031(8)
C19 0.0160(10) 0.0164(10) 0.0195(10) 0.0043(8) -0.0038(8) -0.0003(8)
C20 0.0149(9) 0.0123(9) 0.0218(10) -0.0010(8) 0.0008(8) 0.0011(8)
C21 0.0152(10) 0.0141(10) 0.0167(9) -0.0011(8) 0.0000(7) -0.0008(8)
C22 0.0251(11) 0.0190(10) 0.0122(9) -0.0033(8) 0.0007(8) 0.0006(9)
C23 0.0268(13) 0.0383(15) 0.0279(12) -0.0069(11) 0.0039(10) -0.0001(11)
C24 0.0306(13) 0.0302(13) 0.0325(13) -0.0143(11) -0.0041(10) 0.0068(11)
C25 0.0489(17) 0.0357(15) 0.0179(11) 0.0052(10) 0.0002(11) -0.0047(12)
C26 0.0091(9) 0.0193(10) 0.0240(10) -0.0001(8) 0.0028(8) 0.0028(8)
C27 0.0164(10) 0.0234(12) 0.0309(12) 0.0013(10) 0.0024(9) -0.0019(9)
C28 0.0284(13) 0.0334(14) 0.0453(16) -0.0179(12) 0.0128(12) -0.0073(11)
C29 0.0181(11) 0.0398(15) 0.0389(14) 0.0150(12) -0.0012(10) 0.0054(10)

loop_
_atom_type_symbol
_atom_type_description
_atom_type_scat_dispersion_real
_atom_type_scat_dispersion_imag
_atom_type_scat_source
C C 0.0033 0.0016 'International Tables Vol C Tables 4.2.6.8 and 6.1.1.4'
H H 0.0000 0.0000 'International Tables Vol C Tables 4.2.6.8 and 6.1.1.4'
N N 0.0061 0.0033 'International Tables Vol C Tables 4.2.6.8 and 6.1.1.4'
O O 0.0106 0.0060 'International Tables Vol C Tables 4.2.6.8 and 6.1.1.4'
S S 0.1246 0.1234 'International Tables Vol C Tables 4.2.6.8 and 6.1.1.4'
Cl Cl 0.1484 0.1585 'International Tables Vol C Tables 4.2.6.8 and 6.1.1.4'
Br Br -0.2901 2.4595 'International Tables Vol C Tables 4.2.6.8 and 6.1.1.4'
Zr Zr -2.9673 0.5597 'International Tables Vol C Tables 4.2.6.8 and 6.1.1.4'

loop_
_geom_angle_atom_site_label_1
_geom_angle_atom_site_label_2
_geom_angle_atom_site_label_3
_geom_angle
O6 Zr1 O7 108.08(7)
O6 Zr1 O2 96.46(6)
O7 Zr1 O2 102.21(6)
O6 Zr1 O3 92.29(6)
O7 Zr1 O3 94.79(6)
O2 Zr1 O3 157.36(6)
O6 Zr1 N4 101.68(6)
O7 Zr1 N4 148.61(7)
O2 Zr1 N4 83.82(6)
O3 Zr1 N4 73.95(6)
O6 Zr1 S5 164.83(5)
O7 Zr1 S5 85.10(5)
O2 Zr1 S5 72.85(4)
O3 Zr1 S5 94.09(4)
N4 Zr1 S5 67.08(4)
C7 O2 Zr1 156.38(14)
C17 O3 Zr1 117.75(12)
C15 N4 C13 118.73(17)
C15 N4 Zr1 120.97(13)
C13 N4 Zr1 120.27(13)
C8 S5 C1 101.17(10)
C8 S5 Zr1 97.32(7)
C1 S5 Zr1 97.16(7)
C26 O6 Zr1 171.71(14)
C22 O7 Zr1 160.07(15)
C2 C1 S5 114.90(14)
C2 C1 H3 108.5
S5 C1 H3 108.5
C2 C1 H4 108.5
S5 C1 H4 108.5
H3 C1 H4 107.5
C3 C2 C7 120.35(19)
C3 C2 C1 120.14(19)
C7 C2 C1 119.51(18)
C4 C3 C2 119.8(2)
C4 C3 H1 120.1
C2 C3 H1 120.1
C5 C4 C3 121.49(19)
C5 C4 Br1 118.79(16)
C3 C4 Br1 119.72(16)
C4 C5 C6 118.17(19)
C4 C5 H2 120.9
C6 C5 H2 120.9
C5 C6 C7 122.55(19)
C5 C6 Br2 119.88(16)
C7 C6 Br2 117.57(15)
O2 C7 C6 121.16(19)
O2 C7 C2 121.25(18)
C6 C7 C2 117.59(18)
C9 C8 C13 120.56(19)
C9 C8 S5 119.91(16)
C13 C8 S5 119.51(15)
C8 C9 C10 119.8(2)
C8 C9 H11 120.1
C10 C9 H11 120.1
C11 C10 C9 119.86(19)
C11 C10 H10 120.1
C9 C10 H10 120.1
C12 C11 C10 120.7(2)
C12 C11 H9 119.7
C10 C11 H9 119.7
C11 C12 C13 119.8(2)
C11 C12 H8 120.1
C13 C12 H8 120.1
C12 C13 C8 119.31(18)
C12 C13 N4 122.64(18)
C8 C13 N4 118.06(17)
N4 C15 C16 123.62(19)
N4 C15 H5 118.2
C16 C15 H5 118.2
C21 C16 C17 121.34(19)
C21 C16 C15 118.35(18)
C17 C16 C15 120.24(18)
O3 C17 C18 121.32(18)
O3 C17 C16 122.61(18)
C18 C17 C16 116.07(18)
C19 C18 C17 122.57(19)
C19 C18 Cl1 119.35(16)
C17 C18 Cl1 118.03(16)
C18 C19 C20 119.47(19)
C18 C19 H7 120.3
C20 C19 H7 120.3
C21 C20 C19 120.74(19)
C21 C20 Cl2 120.01(16)
C19 C20 Cl2 119.24(16)
C20 C21 C16 119.56(19)
C20 C21 H6 120.2
C16 C21 H6 120.2
O7 C22 C25 108.41(19)
O7 C22 C24 107.38(18)
C25 C22 C24 111.9(2)
O7 C22 C23 107.76(18)
C25 C22 C23 110.3(2)
C24 C22 C23 110.9(2)
C22 C23 H14 109.5
C22 C23 H12 109.5
H14 C23 H12 109.5
C22 C23 H13 109.5
H14 C23 H13 109.5
H12 C23 H13 109.5
C22 C24 H16 109.5
C22 C24 H15 109.5
H16 C24 H15 109.5
C22 C24 H17 109.5
H16 C24 H17 109.5
H15 C24 H17 109.5
C22 C25 H18 109.5
C22 C25 H19 109.5
H18 C25 H19 109.5
C22 C25 H20 109.5
H18 C25 H20 109.5
H19 C25 H20 109.5
O6 C26 C28 107.69(18)
O6 C26 C29 108.33(18)
C28 C26 C29 110.7(2)
O6 C26 C27 107.67(17)
C28 C26 C27 111.2(2)
C29 C26 C27 111.18(19)
C26 C27 H21 109.5
C26 C27 H22 109.5
H21 C27 H22 109.5
C26 C27 H23 109.5
H21 C27 H23 109.5
H22 C27 H23 109.5
C26 C28 H26 109.5
C26 C28 H24 109.5
H26 C28 H24 109.5
C26 C28 H25 109.5
H26 C28 H25 109.5
H24 C28 H25 109.5
C26 C29 H28 109.5
C26 C29 H29 109.5
H28 C29 H29 109.5
C26 C29 H27 109.5
H28 C29 H27 109.5
H29 C29 H27 109.5

loop_
_geom_bond_atom_site_label_1
_geom_bond_atom_site_label_2
_geom_bond_distance
Zr1 O6 1.8986(14)
Zr1 O7 1.9100(15)
Zr1 O2 2.0285(14)
Zr1 O3 2.1125(15)
Zr1 N4 2.4181(17)
Zr1 S5 2.8950(6)
O2 C7 1.317(2)
O3 C17 1.315(2)
N4 C15 1.290(3)
N4 C13 1.432(2)
S5 C8 1.780(2)
S5 C1 1.856(2)
O6 C26 1.427(2)
O7 C22 1.424(2)
Br1 C4 1.902(2)
Br2 C6 1.893(2)
Cl1 C18 1.742(2)
Cl2 C20 1.737(2)
C1 C2 1.503(3)
C1 H3 0.9900
C1 H4 0.9900
C2 C3 1.394(3)
C2 C7 1.409(3)
C3 C4 1.384(3)
C3 H1 0.9500
C4 C5 1.388(3)
C5 C6 1.383(3)
C5 H2 0.9500
C6 C7 1.404(3)
C8 C9 1.389(3)
C8 C13 1.397(3)
C9 C10 1.388(3)
C9 H11 0.9500
C10 C11 1.389(3)
C10 H10 0.9500
C11 C12 1.386(3)
C11 H9 0.9500
C12 C13 1.396(3)
C12 H8 0.9500
C15 C16 1.452(3)
C15 H5 0.9500
C16 C21 1.401(3)
C16 C17 1.422(3)
C17 C18 1.413(3)
C18 C19 1.374(3)
C19 C20 1.393(3)
C19 H7 0.9500
C20 C21 1.377(3)
C21 H6 0.9500
C22 C25 1.516(3)
C22 C24 1.513(3)
C22 C23 1.524(3)
C23 H14 0.9800
C23 H12 0.9800
C23 H13 0.9800
C24 H16 0.9800
C24 H15 0.9800
C24 H17 0.9800
C25 H18 0.9800
C25 H19 0.9800
C25 H20 0.9800
C26 C28 1.518(3)
C26 C29 1.518(3)
C26 C27 1.518(3)
C27 H21 0.9800
C27 H22 0.9800
C27 H23 0.9800
C28 H26 0.9800
C28 H24 0.9800
C28 H25 0.9800
C29 H28 0.9800
C29 H29 0.9800
C29 H27 0.9800
